data_7238391
loop_
_publ_author_name
'Sarkar, Sohini'
'Mohanta, Sasankasekhar'

_publ_section_title
;
 Syntheses, crystal structures and supramolecular topologies of
 nickel(II)--s/p/d10/NH4+ complexes derived from a compartmental ligand
;
_journal_issue 4
_journal_name_full 'RSC Advances'
_journal_page_first 640
_journal_paper_doi 10.1039/c1ra00144b
_journal_volume 1
_journal_year 2011
_chemical_formula_sum 'C42 H47 Cl Cs N5 Ni2 O12'
_chemical_formula_weight 1099.63
_space_group_IT_number 2
_space_group_name_Hall '-P 1'
_space_group_name_H-M_alt 'P -1'
_symmetry_cell_setting triclinic
_symmetry_space_group_name_H-M 'P -1'
_atom_sites_solution_hydrogens geom
_atom_sites_solution_primary direct
_atom_sites_solution_secondary difmap
_audit_creation_method SHELXL-97
_cell_angle_alpha 68.785(6)
_cell_angle_beta 68.942(5)
_cell_angle_gamma 67.311(5)
_cell_formula_units_Z 2
_cell_length_a 13.5600(19)
_cell_length_b 14.089(2)
_cell_length_c 14.473(2)
_cell_measurement_reflns_used 5715
_cell_measurement_temperature 296(2)
_cell_measurement_theta_max 23.12
_cell_measurement_theta_min 2.53
_cell_volume 2299.2(6)
_computing_cell_refinement 'Bruker SAINT'
_computing_data_collection 'Bruker APEX2'
_computing_data_reduction 'Bruker SAINT'
_computing_molecular_graphics 'Bruker SHELXTL'
_computing_publication_material 'Bruker SHELXTL'
_computing_structure_refinement 'SHELXL-97 (Sheldrick, 2008)'
_computing_structure_solution 'SHELXS-97 (Sheldrick, 2008)'
_diffrn_ambient_temperature 296(2)
_diffrn_measured_fraction_theta_full 0.958
_diffrn_measured_fraction_theta_max 0.958
_diffrn_measurement_device_type 'Bruker APEX-II CCD'
_diffrn_measurement_method '\f and \w scans'
_diffrn_radiation_monochromator graphite
_diffrn_radiation_source 'fine-focus sealed tube'
_diffrn_radiation_type MoK\a
_diffrn_radiation_wavelength 0.71073
_diffrn_reflns_av_R_equivalents 0.0448
_diffrn_reflns_av_sigmaI/netI 0.0565
_diffrn_reflns_limit_h_max 16
_diffrn_reflns_limit_h_min -17
_diffrn_reflns_limit_k_max 15
_diffrn_reflns_limit_k_min -18
_diffrn_reflns_limit_l_max 18
_diffrn_reflns_limit_l_min -18
_diffrn_reflns_number 29152
_diffrn_reflns_theta_full 27.50
_diffrn_reflns_theta_max 27.50
_diffrn_reflns_theta_min 1.56
_exptl_absorpt_coefficient_mu 1.722
_exptl_absorpt_correction_T_max 0.7822
_exptl_absorpt_correction_T_min 0.7245
_exptl_absorpt_correction_type multi-scan
_exptl_absorpt_process_details 'SADABS (Sheldrick, 1990)'
_exptl_crystal_colour red
_exptl_crystal_density_diffrn 1.588
_exptl_crystal_density_method 'not measured'
_exptl_crystal_description rectangular
_exptl_crystal_F_000 1116
_exptl_crystal_size_max 0.20
_exptl_crystal_size_mid 0.16
_exptl_crystal_size_min 0.15
_refine_diff_density_max 0.448
_refine_diff_density_min -0.620
_refine_diff_density_rms 0.100
_refine_ls_extinction_method none
_refine_ls_goodness_of_fit_ref 0.831
_refine_ls_hydrogen_treatment constr
_refine_ls_matrix_type full
_refine_ls_number_parameters 573
_refine_ls_number_reflns 10139
_refine_ls_number_restraints 0
_refine_ls_restrained_S_all 0.831
_refine_ls_R_factor_all 0.0769
_refine_ls_R_factor_gt 0.0402
_refine_ls_shift/su_max 0.001
_refine_ls_shift/su_mean 0.000
_refine_ls_structure_factor_coef Fsqd
_refine_ls_weighting_details 'calc w=1/[\s^2^(Fo^2^)+(0.1100P)^2^+0.4500P] where P=(Fo^2^+2Fc^2^)/3'
_refine_ls_weighting_scheme calc
_refine_ls_wR_factor_gt 0.1191
_refine_ls_wR_factor_ref 0.1540
_reflns_number_gt 6406
_reflns_number_total 10139
_reflns_threshold_expression >2sigma(I)
_cod_data_source_file c1ra00144b.txt
_cod_data_source_block 5
_cod_depositor_comments
;
The following automatic conversions were performed:

data item '_symmetry_cell_setting' value 'Triclinic' was changed to
'triclinic' in accordance with the
/home/saulius/struct/COD-crude-data/automatic-downloads/DataCite-retrospective/RSC/depositions/lib/dictionaries/cif_core.dic
dictionary named 'cif_core.dic' version 2.4.2 last updated on
2011-04-26.

Automatic conversion script
Id: cif_fix_values 6909 2019-04-08 15:41:33Z antanas 
;
_cod_original_cell_volume 2299.1(6)
_cod_original_sg_symbol_H-M 'P-1 '
_cod_database_code 7238391

loop_
_symmetry_equiv_pos_as_xyz
'x, y, z'
'-x, -y, -z'

loop_
_atom_site_label
_atom_site_type_symbol
_atom_site_fract_x
_atom_site_fract_y
_atom_site_fract_z
_atom_site_U_iso_or_equiv
_atom_site_adp_type
_atom_site_occupancy
_atom_site_symmetry_multiplicity
_atom_site_calc_flag
_atom_site_refinement_flags
C1 C 0.2772(4) 0.5717(4) 0.1072(3) 0.0595(12) Uani 1 1 d .
C2 C 0.1724(5) 0.5697(5) 0.1073(3) 0.0670(13) Uani 1 1 d .
C3 C 0.0870(5) 0.6627(6) 0.0918(4) 0.0887(19) Uani 1 1 d .
H3 H 0.0186 0.6601 0.0943 0.106 Uiso 1 1 calc R
C4 C 0.1038(7) 0.7610(6) 0.0723(4) 0.097(2) Uani 1 1 d .
H4 H 0.0463 0.8234 0.0618 0.117 Uiso 1 1 calc R
C5 C 0.2034(6) 0.7658(5) 0.0686(4) 0.0882(19) Uani 1 1 d .
H5 H 0.2139 0.8316 0.0546 0.106 Uiso 1 1 calc R
C6 C 0.2906(5) 0.6718(4) 0.0858(3) 0.0712(15) Uani 1 1 d .
C7 C 0.3953(6) 0.6810(5) 0.0773(4) 0.0764(17) Uani 1 1 d .
H7 H 0.4005 0.7495 0.0600 0.092 Uiso 1 1 calc R
C8 C 0.5876(6) 0.6266(5) 0.0659(5) 0.0882(19) Uani 1 1 d .
H8A H 0.5744 0.6944 0.0779 0.106 Uiso 1 1 calc R
H8B H 0.6259 0.6297 -0.0056 0.106 Uiso 1 1 calc R
C9 C 0.6550(5) 0.5392(6) 0.1330(5) 0.0875(18) Uani 1 1 d .
H9A H 0.7330 0.5329 0.1024 0.105 Uiso 1 1 calc R
H9B H 0.6346 0.5530 0.1994 0.105 Uiso 1 1 calc R
C10 C 0.7056(5) 0.3519(6) 0.1663(4) 0.0792(17) Uani 1 1 d .
H10 H 0.7707 0.3549 0.1714 0.095 Uiso 1 1 calc R
C11 C 0.6972(4) 0.2494(5) 0.1837(4) 0.0722(14) Uani 1 1 d .
C12 C 0.7872(5) 0.1570(7) 0.2053(4) 0.096(2) Uani 1 1 d .
H12 H 0.8504 0.1647 0.2097 0.115 Uiso 1 1 calc R
C13 C 0.7823(6) 0.0600(7) 0.2192(6) 0.104(2) Uani 1 1 d .
H13 H 0.8415 0.0007 0.2343 0.125 Uiso 1 1 calc R
C14 C 0.6897(6) 0.0466(5) 0.2113(5) 0.0927(19) Uani 1 1 d .
H14 H 0.6881 -0.0213 0.2191 0.111 Uiso 1 1 calc R
C15 C 0.6005(5) 0.1333(4) 0.1920(4) 0.0720(14) Uani 1 1 d .
C16 C 0.6005(4) 0.2371(4) 0.1791(3) 0.0596(12) Uani 1 1 d .
C17 C 0.0665(5) 0.4627(6) 0.1157(4) 0.0890(19) Uani 1 1 d .
H17A H 0.0522 0.5067 0.0500 0.107 Uiso 1 1 calc R
H17B H 0.0039 0.4874 0.1695 0.107 Uiso 1 1 calc R
C18 C 0.0831(6) 0.3488(6) 0.1254(5) 0.097(2) Uani 1 1 d .
H18A H 0.1450 0.3253 0.0716 0.145 Uiso 1 1 calc R
H18B H 0.0179 0.3418 0.1200 0.145 Uiso 1 1 calc R
H18C H 0.0972 0.3061 0.1907 0.145 Uiso 1 1 calc R
C19 C 0.5091(7) 0.0298(5) 0.1750(7) 0.109(2) Uani 1 1 d .
H19A H 0.5189 -0.0252 0.2378 0.130 Uiso 1 1 calc R
H19B H 0.5710 0.0087 0.1191 0.130 Uiso 1 1 calc R
C20 C 0.4025(8) 0.0427(7) 0.1552(8) 0.139(3) Uani 1 1 d .
H20A H 0.3418 0.0618 0.2116 0.209 Uiso 1 1 calc R
H20B H 0.4046 -0.0232 0.1479 0.209 Uiso 1 1 calc R
H20C H 0.3930 0.0977 0.0934 0.209 Uiso 1 1 calc R
C21 C -0.0248(3) 0.3659(3) 0.3953(3) 0.0456(9) Uani 1 1 d .
C22 C -0.0075(4) 0.2563(4) 0.4100(3) 0.0540(11) Uani 1 1 d .
C23 C -0.0889(5) 0.2218(5) 0.4074(4) 0.0699(14) Uani 1 1 d .
H23 H -0.0756 0.1497 0.4160 0.084 Uiso 1 1 calc R
C24 C -0.1904(5) 0.2928(5) 0.3923(4) 0.0749(15) Uani 1 1 d .
H24 H -0.2439 0.2687 0.3895 0.090 Uiso 1 1 calc R
C25 C -0.2101(4) 0.3976(5) 0.3817(4) 0.0647(13) Uani 1 1 d .
H25 H -0.2786 0.4449 0.3736 0.078 Uiso 1 1 calc R
C26 C -0.1290(3) 0.4364(4) 0.3827(3) 0.0496(10) Uani 1 1 d .
C27 C -0.1556(4) 0.5453(4) 0.3786(3) 0.0555(11) Uani 1 1 d .
H27 H -0.2273 0.5874 0.3756 0.067 Uiso 1 1 calc R
C28 C -0.1330(4) 0.7009(4) 0.3887(3) 0.0647(13) Uani 1 1 d .
H28A H -0.1557 0.7010 0.4604 0.078 Uiso 1 1 calc R
H28B H -0.1964 0.7401 0.3600 0.078 Uiso 1 1 calc R
C29 C -0.0422(4) 0.7509(4) 0.3319(4) 0.0658(13) Uani 1 1 d .
H29A H -0.0544 0.8109 0.3567 0.079 Uiso 1 1 calc R
H29B H -0.0388 0.7761 0.2592 0.079 Uiso 1 1 calc R
C30 C 0.1467(5) 0.6957(4) 0.3409(3) 0.0660(14) Uani 1 1 d .
H30 H 0.1377 0.7682 0.3245 0.079 Uiso 1 1 calc R
C31 C 0.2523(4) 0.6242(4) 0.3542(3) 0.0597(12) Uani 1 1 d .
C32 C 0.3336(5) 0.6674(5) 0.3484(4) 0.0759(16) Uani 1 1 d .
H32 H 0.3192 0.7408 0.3324 0.091 Uiso 1 1 calc R
C33 C 0.4318(6) 0.6022(7) 0.3662(4) 0.089(2) Uani 1 1 d .
H33 H 0.4848 0.6311 0.3622 0.107 Uiso 1 1 calc R
C34 C 0.4552(5) 0.4909(6) 0.3907(4) 0.0808(17) Uani 1 1 d .
H34 H 0.5229 0.4466 0.4037 0.097 Uiso 1 1 calc R
C35 C 0.3778(4) 0.4478(5) 0.3954(3) 0.0614(12) Uani 1 1 d .
C36 C 0.2740(4) 0.5146(4) 0.3758(3) 0.0513(11) Uani 1 1 d .
C37 C 0.1092(5) 0.0797(4) 0.4615(5) 0.0766(15) Uani 1 1 d .
H37A H 0.1041 0.0527 0.4111 0.092 Uiso 1 1 calc R
H37B H 0.0524 0.0650 0.5240 0.092 Uiso 1 1 calc R
C38 C 0.2210(6) 0.0274(5) 0.4824(6) 0.101(2) Uani 1 1 d .
H38A H 0.2769 0.0372 0.4191 0.151 Uiso 1 1 calc R
H38B H 0.2305 -0.0474 0.5133 0.151 Uiso 1 1 calc R
H38C H 0.2273 0.0587 0.5281 0.151 Uiso 1 1 calc R
C39 C 0.4864(5) 0.2671(6) 0.4546(5) 0.0917(19) Uani 1 1 d .
H39A H 0.4902 0.2819 0.5134 0.110 Uiso 1 1 calc R
H39B H 0.5528 0.2737 0.4003 0.110 Uiso 1 1 calc R
C40 C 0.4777(6) 0.1578(6) 0.4827(7) 0.125(3) Uani 1 1 d .
H40A H 0.4110 0.1523 0.5355 0.187 Uiso 1 1 calc R
H40B H 0.5403 0.1073 0.5073 0.187 Uiso 1 1 calc R
H40C H 0.4761 0.1430 0.4236 0.187 Uiso 1 1 calc R
C41 C 0.1249(10) 0.0700(8) 0.0798(7) 0.174(5) Uani 1 1 d .
H41A H 0.1143 0.0291 0.0454 0.260 Uiso 1 1 calc R
H41B H 0.1998 0.0731 0.0542 0.260 Uiso 1 1 calc R
H41C H 0.0752 0.1409 0.0673 0.260 Uiso 1 1 calc R
C42 C 0.1030(7) 0.0205(6) 0.1881(7) 0.108(2) Uani 1 1 d .
Cl1 Cl 0.73568(13) 0.75425(11) 0.15864(10) 0.0734(4) Uani 1 1 d .
Cs1 Cs 0.29003(2) 0.29071(2) 0.28173(2) 0.05896(12) Uani 1 1 d .
N1 N 0.4822(4) 0.6041(4) 0.0911(3) 0.0685(11) Uani 1 1 d .
N2 N 0.6327(4) 0.4406(4) 0.1442(3) 0.0666(11) Uani 1 1 d .
N3 N -0.0903(3) 0.5913(3) 0.3787(2) 0.0516(9) Uani 1 1 d .
N4 N 0.0623(3) 0.6676(3) 0.3498(2) 0.0549(9) Uani 1 1 d .
N5 N 0.0850(9) -0.0178(7) 0.2687(6) 0.164(4) Uani 1 1 d .
Ni2 Ni 0.05792(4) 0.53137(4) 0.37573(4) 0.04496(15) Uani 1 1 d .
Ni1 Ni 0.49517(5) 0.46117(5) 0.13034(4) 0.05481(17) Uani 1 1 d .
O1 O 0.3543(3) 0.4812(2) 0.1237(2) 0.0587(8) Uani 1 1 d .
O2 O 0.5130(3) 0.3172(3) 0.1614(2) 0.0602(8) Uani 1 1 d .
O3 O 0.1652(3) 0.4695(3) 0.1243(2) 0.0682(9) Uani 1 1 d .
O4 O 0.5055(4) 0.1272(3) 0.1837(3) 0.0871(11) Uani 1 1 d .
O5 O 0.0565(2) 0.3943(2) 0.3949(2) 0.0476(6) Uani 1 1 d .
O6 O 0.2042(2) 0.4686(2) 0.3797(2) 0.0505(7) Uani 1 1 d .
O7 O 0.0947(3) 0.1905(3) 0.4242(3) 0.0648(8) Uani 1 1 d .
O8 O 0.3906(3) 0.3409(3) 0.4205(3) 0.0689(9) Uani 1 1 d .
O9 O 0.6829(5) 0.8101(4) 0.0781(4) 0.1165(17) Uani 1 1 d .
O10 O 0.7995(4) 0.8123(4) 0.1596(4) 0.1061(14) Uani 1 1 d .
O11 O 0.6554(4) 0.7413(5) 0.2520(4) 0.130(2) Uani 1 1 d .
O12 O 0.8043(4) 0.6532(4) 0.1456(4) 0.1144(16) Uani 1 1 d .

loop_
_atom_site_aniso_label
_atom_site_aniso_U_11
_atom_site_aniso_U_22
_atom_site_aniso_U_33
_atom_site_aniso_U_23
_atom_site_aniso_U_13
_atom_site_aniso_U_12
C1 0.067(3) 0.057(3) 0.040(2) -0.0141(19) -0.008(2) -0.008(2)
C2 0.066(4) 0.079(4) 0.042(2) -0.015(2) -0.010(2) -0.011(3)
C3 0.078(4) 0.103(5) 0.056(3) -0.016(3) -0.018(3) -0.001(4)
C4 0.103(6) 0.079(4) 0.064(3) -0.008(3) -0.018(3) 0.008(4)
C5 0.107(5) 0.063(3) 0.064(3) -0.015(3) -0.013(3) -0.002(4)
C6 0.091(4) 0.062(3) 0.043(2) -0.014(2) -0.010(2) -0.012(3)
C7 0.112(5) 0.063(3) 0.054(3) -0.020(2) -0.002(3) -0.039(4)
C8 0.110(5) 0.101(5) 0.074(3) -0.030(3) 0.000(3) -0.066(4)
C9 0.078(4) 0.123(5) 0.083(4) -0.042(4) -0.001(3) -0.055(4)
C10 0.056(4) 0.132(6) 0.057(3) -0.031(3) -0.009(2) -0.034(4)
C11 0.052(3) 0.101(4) 0.052(3) -0.017(3) -0.010(2) -0.017(3)
C12 0.055(4) 0.139(7) 0.072(4) -0.020(4) -0.021(3) -0.008(4)
C13 0.074(5) 0.098(5) 0.112(5) -0.021(4) -0.037(4) 0.009(4)
C14 0.088(5) 0.076(4) 0.090(4) -0.017(3) -0.029(4) 0.002(4)
C15 0.056(3) 0.070(3) 0.072(3) -0.019(3) -0.017(2) 0.002(3)
C16 0.046(3) 0.076(3) 0.045(2) -0.015(2) -0.0080(19) -0.009(2)
C17 0.060(4) 0.144(6) 0.064(3) -0.016(3) -0.022(3) -0.037(4)
C18 0.091(5) 0.145(6) 0.077(4) -0.026(4) -0.019(3) -0.062(5)
C19 0.115(6) 0.073(4) 0.138(6) -0.034(4) -0.046(5) -0.008(4)
C20 0.164(9) 0.107(6) 0.183(9) -0.046(6) -0.073(7) -0.043(6)
C21 0.038(2) 0.062(3) 0.0347(17) -0.0121(17) -0.0061(15) -0.016(2)
C22 0.051(3) 0.060(3) 0.052(2) -0.0064(19) -0.0105(19) -0.027(2)
C23 0.070(4) 0.075(3) 0.073(3) -0.012(3) -0.018(3) -0.037(3)
C24 0.055(3) 0.100(4) 0.086(3) -0.023(3) -0.021(3) -0.038(3)
C25 0.040(3) 0.091(4) 0.061(3) -0.021(3) -0.011(2) -0.018(3)
C26 0.040(2) 0.064(3) 0.0406(19) -0.0121(18) -0.0088(17) -0.014(2)
C27 0.036(2) 0.074(3) 0.041(2) -0.010(2) -0.0124(17) -0.003(2)
C28 0.065(3) 0.062(3) 0.051(2) -0.012(2) -0.017(2) -0.003(3)
C29 0.082(4) 0.050(3) 0.054(2) -0.011(2) -0.019(2) -0.009(3)
C30 0.096(4) 0.063(3) 0.042(2) -0.012(2) -0.007(2) -0.037(3)
C31 0.067(3) 0.078(3) 0.043(2) -0.018(2) -0.004(2) -0.037(3)
C32 0.083(4) 0.102(4) 0.065(3) -0.030(3) -0.005(3) -0.055(4)
C33 0.077(4) 0.152(7) 0.074(3) -0.051(4) 0.000(3) -0.069(5)
C34 0.060(3) 0.140(6) 0.064(3) -0.044(3) -0.001(2) -0.048(4)
C35 0.053(3) 0.089(4) 0.048(2) -0.022(2) -0.008(2) -0.028(3)
C36 0.048(3) 0.075(3) 0.0386(19) -0.0188(19) -0.0023(17) -0.031(2)
C37 0.076(4) 0.059(3) 0.098(4) -0.013(3) -0.023(3) -0.029(3)
C38 0.093(5) 0.063(4) 0.137(6) 0.000(4) -0.048(4) -0.019(3)
C39 0.048(3) 0.126(6) 0.098(4) -0.035(4) -0.034(3) -0.001(3)
C40 0.089(5) 0.104(6) 0.154(7) -0.014(5) -0.065(5) 0.013(4)
C41 0.238(13) 0.140(8) 0.107(6) 0.001(6) -0.029(7) -0.064(9)
C42 0.128(7) 0.082(5) 0.107(5) -0.004(4) -0.039(5) -0.036(5)
Cl1 0.0837(10) 0.0648(8) 0.0776(8) -0.0166(6) -0.0343(7) -0.0172(7)
Cs1 0.0474(2) 0.0593(2) 0.06317(19) -0.01635(14) -0.00604(13) -0.01556(14)
N1 0.080(3) 0.076(3) 0.055(2) -0.024(2) 0.000(2) -0.039(3)
N2 0.057(3) 0.098(3) 0.052(2) -0.031(2) 0.0011(19) -0.035(3)
N3 0.052(2) 0.056(2) 0.0397(16) -0.0140(15) -0.0131(15) -0.0062(18)
N4 0.062(2) 0.052(2) 0.0449(18) -0.0120(15) -0.0092(16) -0.0158(19)
N5 0.255(11) 0.127(6) 0.115(6) -0.006(5) -0.048(6) -0.084(7)
Ni2 0.0424(3) 0.0480(3) 0.0407(3) -0.0096(2) -0.0103(2) -0.0114(2)
Ni1 0.0541(4) 0.0656(4) 0.0467(3) -0.0202(3) -0.0020(2) -0.0244(3)
O1 0.059(2) 0.0561(19) 0.0540(16) -0.0154(14) -0.0098(14) -0.0134(16)
O2 0.0473(19) 0.0621(19) 0.0624(18) -0.0188(15) -0.0063(14) -0.0117(16)
O3 0.049(2) 0.092(3) 0.0608(18) -0.0219(17) -0.0158(15) -0.0143(18)
O4 0.083(3) 0.056(2) 0.117(3) -0.031(2) -0.025(2) -0.007(2)
O5 0.0371(16) 0.0521(16) 0.0548(15) -0.0108(13) -0.0139(12) -0.0152(13)
O6 0.0447(17) 0.0585(18) 0.0497(15) -0.0111(13) -0.0123(12) -0.0190(15)
O7 0.053(2) 0.0501(18) 0.086(2) -0.0035(16) -0.0208(17) -0.0210(16)
O8 0.0458(19) 0.086(3) 0.072(2) -0.0163(18) -0.0224(16) -0.0128(18)
O9 0.152(5) 0.102(3) 0.115(3) 0.000(3) -0.087(3) -0.034(3)
O10 0.129(4) 0.094(3) 0.128(4) -0.028(3) -0.058(3) -0.044(3)
O11 0.084(3) 0.158(5) 0.100(3) -0.016(3) -0.008(3) -0.016(3)
O12 0.107(4) 0.084(3) 0.171(5) -0.059(3) -0.056(3) -0.005(3)

loop_
_atom_type_symbol
_atom_type_description
_atom_type_scat_dispersion_real
_atom_type_scat_dispersion_imag
_atom_type_scat_source
C C 0.0033 0.0016 'International Tables Vol C Tables 4.2.6.8 and 6.1.1.4'
H H 0.0000 0.0000 'International Tables Vol C Tables 4.2.6.8 and 6.1.1.4'
N N 0.0061 0.0033 'International Tables Vol C Tables 4.2.6.8 and 6.1.1.4'
O O 0.0106 0.0060 'International Tables Vol C Tables 4.2.6.8 and 6.1.1.4'
Cl Cl 0.1484 0.1585 'International Tables Vol C Tables 4.2.6.8 and 6.1.1.4'
Ni Ni 0.3393 1.1124 'International Tables Vol C Tables 4.2.6.8 and 6.1.1.4'
Cs Cs -0.3680 2.1192 'International Tables Vol C Tables 4.2.6.8 and 6.1.1.4'

loop_
_geom_angle_atom_site_label_1
_geom_angle_atom_site_label_2
_geom_angle_atom_site_label_3
_geom_angle
O1 C1 C6 124.7(5)
O1 C1 C2 118.2(5)
C6 C1 C2 117.1(5)
O3 C2 C3 124.3(6)
O3 C2 C1 114.7(5)
C3 C2 C1 121.0(6)
C2 C3 C4 119.8(7)
C2 C3 H3 120.1
C4 C3 H3 120.1
C5 C4 C3 120.6(6)
C5 C4 H4 119.7
C3 C4 H4 119.7
C4 C5 C6 120.3(7)
C4 C5 H5 119.9
C6 C5 H5 119.9
C1 C6 C5 121.2(6)
C1 C6 C7 120.4(5)
C5 C6 C7 118.3(6)
N1 C7 C6 126.3(5)
N1 C7 H7 116.8
C6 C7 H7 116.8
N1 C8 C9 107.3(5)
N1 C8 H8A 110.3
C9 C8 H8A 110.3
N1 C8 H8B 110.3
C9 C8 H8B 110.3
H8A C8 H8B 108.5
N2 C9 C8 106.8(5)
N2 C9 H9A 110.4
C8 C9 H9A 110.4
N2 C9 H9B 110.4
C8 C9 H9B 110.4
H9A C9 H9B 108.6
N2 C10 C11 126.5(5)
N2 C10 H10 116.8
C11 C10 H10 116.8
C16 C11 C10 120.7(5)
C16 C11 C12 119.2(6)
C10 C11 C12 120.1(6)
C13 C12 C11 121.1(7)
C13 C12 H12 119.4
C11 C12 H12 119.4
C12 C13 C14 120.5(7)
C12 C13 H13 119.7
C14 C13 H13 119.7
C15 C14 C13 120.3(7)
C15 C14 H14 119.8
C13 C14 H14 119.8
O4 C15 C14 124.2(6)
O4 C15 C16 114.5(4)
C14 C15 C16 121.3(6)
O2 C16 C15 119.0(5)
O2 C16 C11 123.5(5)
C15 C16 C11 117.5(5)
O3 C17 C18 107.6(5)
O3 C17 H17A 110.2
C18 C17 H17A 110.2
O3 C17 H17B 110.2
C18 C17 H17B 110.2
H17A C17 H17B 108.5
C17 C18 H18A 109.5
C17 C18 H18B 109.5
H18A C18 H18B 109.5
C17 C18 H18C 109.5
H18A C18 H18C 109.5
H18B C18 H18C 109.5
O4 C19 C20 108.7(6)
O4 C19 H19A 109.9
C20 C19 H19A 109.9
O4 C19 H19B 109.9
C20 C19 H19B 109.9
H19A C19 H19B 108.3
C19 C20 H20A 109.5
C19 C20 H20B 109.5
H20A C20 H20B 109.5
C19 C20 H20C 109.5
H20A C20 H20C 109.5
H20B C20 H20C 109.5
O5 C21 C26 124.7(4)
O5 C21 C22 117.8(4)
C26 C21 C22 117.4(4)
O5 C21 Cs1 44.23(18)
C26 C21 Cs1 146.8(3)
C22 C21 Cs1 82.9(2)
O7 C22 C23 124.4(4)
O7 C22 C21 115.1(4)
C23 C22 C21 120.5(5)
C22 C23 C24 121.4(5)
C22 C23 H23 119.3
C24 C23 H23 119.3
C25 C24 C23 119.1(5)
C25 C24 H24 120.5
C23 C24 H24 120.5
C24 C25 C26 121.4(5)
C24 C25 H25 119.3
C26 C25 H25 119.3
C21 C26 C25 120.1(4)
C21 C26 C27 120.1(4)
C25 C26 C27 119.6(4)
N3 C27 C26 126.2(4)
N3 C27 H27 116.9
C26 C27 H27 116.9
N3 C28 C29 107.1(4)
N3 C28 H28A 110.3
C29 C28 H28A 110.3
N3 C28 H28B 110.3
C29 C28 H28B 110.3
H28A C28 H28B 108.5
C28 C29 N4 106.9(4)
C28 C29 H29A 110.3
N4 C29 H29A 110.3
C28 C29 H29B 110.3
N4 C29 H29B 110.3
H29A C29 H29B 108.6
N4 C30 C31 125.4(5)
N4 C30 H30 117.3
C31 C30 H30 117.3
C36 C31 C32 120.4(5)
C36 C31 C30 121.2(4)
C32 C31 C30 118.4(5)
C33 C32 C31 120.0(6)
C33 C32 H32 120.0
C31 C32 H32 120.0
C32 C33 C34 120.9(5)
C32 C33 H33 119.6
C34 C33 H33 119.6
C35 C34 C33 119.8(6)
C35 C34 H34 120.1
C33 C34 H34 120.1
O8 C35 C34 124.9(5)
O8 C35 C36 114.5(4)
C34 C35 C36 120.6(6)
O6 C36 C31 124.1(4)
O6 C36 C35 117.8(4)
C31 C36 C35 118.2(4)
O7 C37 C38 107.8(4)
O7 C37 H37A 110.1
C38 C37 H37A 110.1
O7 C37 H37B 110.1
C38 C37 H37B 110.1
H37A C37 H37B 108.5
C37 C38 H38A 109.5
C37 C38 H38B 109.5
H38A C38 H38B 109.5
C37 C38 H38C 109.5
H38A C38 H38C 109.5
H38B C38 H38C 109.5
O8 C39 C40 108.2(5)
O8 C39 H39A 110.0
C40 C39 H39A 110.0
O8 C39 H39B 110.0
C40 C39 H39B 110.0
H39A C39 H39B 108.4
C39 C40 H40A 109.5
C39 C40 H40B 109.5
H40A C40 H40B 109.5
C39 C40 H40C 109.5
H40A C40 H40C 109.5
H40B C40 H40C 109.5
C42 C41 H41A 109.5
C42 C41 H41B 109.5
H41A C41 H41B 109.5
C42 C41 H41C 109.5
H41A C41 H41C 109.5
H41B C41 H41C 109.5
N5 C42 C41 177.9(11)
O11 Cl1 O12 108.8(3)
O11 Cl1 O10 109.6(4)
O12 Cl1 O10 109.5(3)
O11 Cl1 O9 109.2(4)
O12 Cl1 O9 110.3(3)
O10 Cl1 O9 109.5(3)
O6 Cs1 O2 99.23(8)
O6 Cs1 O1 71.71(8)
O2 Cs1 O1 49.64(9)
O6 Cs1 O5 49.29(7)
O2 Cs1 O5 146.32(8)
O1 Cs1 O5 101.79(8)
O6 Cs1 O3 80.00(8)
O2 Cs1 O3 95.09(9)
O1 Cs1 O3 50.67(9)
O5 Cs1 O3 70.57(8)
O6 Cs1 O4 145.20(10)
O2 Cs1 O4 50.14(10)
O1 Cs1 O4 92.72(9)
O5 Cs1 O4 163.54(9)
O3 Cs1 O4 114.46(10)
O6 Cs1 O7 93.19(8)
O2 Cs1 O7 163.00(9)
O1 Cs1 O7 146.79(9)
O5 Cs1 O7 49.55(8)
O3 Cs1 O7 98.48(9)
O4 Cs1 O7 114.18(10)
O6 Cs1 O8 49.94(8)
O2 Cs1 O8 71.21(9)
O1 Cs1 O8 83.94(9)
O5 Cs1 O8 90.56(8)
O3 Cs1 O8 122.46(10)
O4 Cs1 O8 98.74(10)
O7 Cs1 O8 109.24(9)
O6 Cs1 C21 66.60(8)
O2 Cs1 C21 159.26(9)
O1 Cs1 C21 109.94(9)
O5 Cs1 C21 17.42(8)
O3 Cs1 C21 68.32(8)
O4 Cs1 C21 147.43(10)
O7 Cs1 C21 37.73(9)
O8 Cs1 C21 106.44(8)
O6 Cs1 Ni1 75.68(5)
O2 Cs1 Ni1 27.14(6)
O1 Cs1 Ni1 27.39(6)
O5 Cs1 Ni1 119.51(5)
O3 Cs1 Ni1 77.94(7)
O4 Cs1 Ni1 76.87(8)
O7 Cs1 Ni1 168.70(6)
O8 Cs1 Ni1 65.13(6)
C21 Cs1 Ni1 132.55(7)
O6 Cs1 Ni2 26.94(6)
O2 Cs1 Ni2 118.79(6)
O1 Cs1 Ni2 77.02(6)
O5 Cs1 Ni2 27.53(5)
O3 Cs1 Ni2 62.18(6)
O4 Cs1 Ni2 168.89(8)
O7 Cs1 Ni2 76.92(6)
O8 Cs1 Ni2 76.19(6)
C21 Cs1 Ni2 43.02(6)
Ni1 Cs1 Ni2 92.023(17)
C7 N1 C8 119.7(5)
C7 N1 Ni1 126.5(4)
C8 N1 Ni1 113.6(4)
C10 N2 C9 118.4(5)
C10 N2 Ni1 127.1(4)
C9 N2 Ni1 114.4(4)
C27 N3 C28 120.3(4)
C27 N3 Ni2 126.9(3)
C28 N3 Ni2 112.7(3)
C30 N4 C29 119.6(4)
C30 N4 Ni2 126.8(4)
C29 N4 Ni2 113.5(3)
N4 Ni2 N3 86.53(18)
N4 Ni2 O6 94.39(16)
N3 Ni2 O6 177.17(13)
N4 Ni2 O5 177.14(13)
N3 Ni2 O5 93.94(15)
O6 Ni2 O5 85.28(12)
N4 Ni2 Cs1 128.74(12)
N3 Ni2 Cs1 134.21(11)
O6 Ni2 Cs1 46.65(9)
O5 Ni2 Cs1 49.39(9)
N1 Ni1 N2 85.7(2)
N1 Ni1 O2 176.39(15)
N2 Ni1 O2 93.95(19)
N1 Ni1 O1 94.67(19)
N2 Ni1 O1 177.04(14)
O2 Ni1 O1 85.91(14)
N1 Ni1 Cs1 134.90(15)
N2 Ni1 Cs1 129.66(14)
O2 Ni1 Cs1 47.50(10)
O1 Ni1 Cs1 48.58(9)
C1 O1 Ni1 127.0(3)
C1 O1 Cs1 118.8(3)
Ni1 O1 Cs1 104.03(13)
C16 O2 Ni1 128.1(3)
C16 O2 Cs1 118.3(3)
Ni1 O2 Cs1 105.36(13)
C2 O3 C17 117.4(5)
C2 O3 Cs1 114.9(3)
C17 O3 Cs1 119.7(3)
C15 O4 C19 116.8(5)
C15 O4 Cs1 112.6(3)
C19 O4 Cs1 124.9(4)
C21 O5 Ni2 127.2(3)
C21 O5 Cs1 118.4(2)
Ni2 O5 Cs1 103.08(11)
C36 O6 Ni2 127.7(3)
C36 O6 Cs1 118.4(2)
Ni2 O6 Cs1 106.41(11)
C22 O7 C37 118.0(4)
C22 O7 Cs1 113.0(2)
C37 O7 Cs1 123.4(3)
C35 O8 C39 118.6(4)
C35 O8 Cs1 110.7(3)
C39 O8 Cs1 121.4(3)

loop_
_geom_bond_atom_site_label_1
_geom_bond_atom_site_label_2
_geom_bond_distance
C1 O1 1.307(5)
C1 C6 1.399(7)
C1 C2 1.432(7)
C2 O3 1.378(6)
C2 C3 1.383(8)
C3 C4 1.400(10)
C3 H3 0.9300
C4 C5 1.360(10)
C4 H4 0.9300
C5 C6 1.407(8)
C5 H5 0.9300
C6 C7 1.433(8)
C7 N1 1.276(7)
C7 H7 0.9300
C8 N1 1.472(7)
C8 C9 1.483(9)
C8 H8A 0.9700
C8 H8B 0.9700
C9 N2 1.473(7)
C9 H9A 0.9700
C9 H9B 0.9700
C10 N2 1.275(7)
C10 C11 1.416(9)
C10 H10 0.9300
C11 C16 1.414(7)
C11 C12 1.427(9)
C12 C13 1.333(10)
C12 H12 0.9300
C13 C14 1.388(10)
C13 H13 0.9300
C14 C15 1.375(8)
C14 H14 0.9300
C15 O4 1.373(7)
C15 C16 1.406(8)
C16 O2 1.313(6)
C17 O3 1.429(6)
C17 C18 1.492(9)
C17 H17A 0.9700
C17 H17B 0.9700
C18 H18A 0.9600
C18 H18B 0.9600
C18 H18C 0.9600
C19 O4 1.404(7)
C19 C20 1.505(11)
C19 H19A 0.9700
C19 H19B 0.9700
C20 H20A 0.9600
C20 H20B 0.9600
C20 H20C 0.9600
C21 O5 1.307(5)
C21 C26 1.410(6)
C21 C22 1.415(6)
C21 Cs1 3.844(4)
C22 O7 1.377(6)
C22 C23 1.384(7)
C23 C24 1.392(8)
C23 H23 0.9300
C24 C25 1.354(8)
C24 H24 0.9300
C25 C26 1.412(6)
C25 H25 0.9300
C26 C27 1.417(6)
C27 N3 1.285(6)
C27 H27 0.9300
C28 N3 1.467(6)
C28 C29 1.486(7)
C28 H28A 0.9700
C28 H28B 0.9700
C29 N4 1.488(6)
C29 H29A 0.9700
C29 H29B 0.9700
C30 N4 1.300(6)
C30 C31 1.431(8)
C30 H30 0.9300
C31 C36 1.391(7)
C31 C32 1.418(7)
C32 C33 1.347(9)
C32 H32 0.9300
C33 C34 1.407(9)
C33 H33 0.9300
C34 C35 1.373(7)
C34 H34 0.9300
C35 O8 1.371(6)
C35 C36 1.421(7)
C36 O6 1.315(5)
C37 O7 1.413(6)
C37 C38 1.496(8)
C37 H37A 0.9700
C37 H37B 0.9700
C38 H38A 0.9600
C38 H38B 0.9600
C38 H38C 0.9600
C39 O8 1.435(6)
C39 C40 1.484(10)
C39 H39A 0.9700
C39 H39B 0.9700
C40 H40A 0.9600
C40 H40B 0.9600
C40 H40C 0.9600
C41 C42 1.438(12)
C41 H41A 0.9600
C41 H41B 0.9600
C41 H41C 0.9600
C42 N5 1.073(9)
Cl1 O11 1.401(5)
Cl1 O12 1.405(5)
Cl1 O10 1.408(4)
Cl1 O9 1.412(4)
Cs1 O6 2.963(3)
Cs1 O2 2.988(3)
Cs1 O1 3.021(3)
Cs1 O5 3.047(3)
Cs1 O3 3.119(3)
Cs1 O4 3.170(4)
Cs1 O7 3.180(3)
Cs1 O8 3.183(3)
Cs1 Ni1 3.9079(8)
Cs1 Ni2 3.9091(7)
N1 Ni1 1.839(5)
N2 Ni1 1.848(5)
N3 Ni2 1.846(4)
N4 Ni2 1.838(4)
Ni2 O6 1.846(3)
Ni2 O5 1.855(3)
Ni1 O2 1.849(3)
Ni1 O1 1.853(3)
